data_4102183
loop_
_publ_author_name
'Hui Zhou'
'Kangjian Qiao'
'Zhizeng Gao'
'Michael J. Meehan'
'Jesse W.-H. Li'
'Xiling Zhao'
'Pieter C. Dorrestein'
'John C. Vederas'
'Yi Tang'

_publ_section_title
;
 Enzymatic Synthesis of Resorcylic Acid Lactones by Cooperation of Fungal
 Iterative Polyketide Synthases Involved in Hypothemycin Biosynthesis
;
_journal_name_full 'Journal of the American Chemical Society'
_journal_page_first 4530
_journal_page_last 4531
_journal_paper_doi 10.1021/ja100060k
_journal_volume 132
_journal_year 2010
_chemical_absolute_configuration syn
_chemical_formula_sum 'C18 H24 O6'
_chemical_formula_weight 336.37
_chemical_name_systematic
; 
 ? 
;
_space_group_IT_number 19
_symmetry_cell_setting orthorhombic
_symmetry_space_group_name_Hall 'P 2ac 2ab'
_symmetry_space_group_name_H-M 'P 21 21 21'
_atom_sites_solution_hydrogens geom
_atom_sites_solution_primary direct
_atom_sites_solution_secondary difmap
_audit_creation_method SHELXL-97
_cell_angle_alpha 90.00
_cell_angle_beta 90.00
_cell_angle_gamma 90.00
_cell_formula_units_Z 4
_cell_length_a 8.3124(3)
_cell_length_b 9.5889(3)
_cell_length_c 21.4172(6)
_cell_measurement_reflns_used 9798
_cell_measurement_temperature 173(2)
_cell_measurement_theta_max 27.54
_cell_measurement_theta_min 2.33
_cell_volume 1707.10(9)
_computing_cell_refinement 'Bruker SAINT'
_computing_data_collection 'Bruker APEX2'
_computing_data_reduction 'Bruker SAINT'
_computing_molecular_graphics 'Bruker SHELXTL'
_computing_publication_material 'Bruker SHELXTL'
_computing_structure_refinement 'SHELXL-97 (Sheldrick, 2008)'
_computing_structure_solution 'SHELXS-97 (Sheldrick, 2008)'
_diffrn_ambient_temperature 173(2)
_diffrn_measured_fraction_theta_full 1.000
_diffrn_measured_fraction_theta_max 1.000
_diffrn_measurement_device_type 'Bruker APEX-II CCD'
_diffrn_measurement_method '\f and \w scans'
_diffrn_radiation_monochromator graphite
_diffrn_radiation_source 'fine-focus sealed tube'
_diffrn_radiation_type MoK\a
_diffrn_radiation_wavelength 0.71073
_diffrn_reflns_av_R_equivalents 0.0118
_diffrn_reflns_av_sigmaI/netI 0.0087
_diffrn_reflns_limit_h_max 10
_diffrn_reflns_limit_h_min -10
_diffrn_reflns_limit_k_max 12
_diffrn_reflns_limit_k_min -12
_diffrn_reflns_limit_l_max 27
_diffrn_reflns_limit_l_min -27
_diffrn_reflns_number 15112
_diffrn_reflns_theta_full 27.58
_diffrn_reflns_theta_max 27.58
_diffrn_reflns_theta_min 1.90
_exptl_absorpt_coefficient_mu 0.098
_exptl_absorpt_correction_T_max 0.9836
_exptl_absorpt_correction_T_min 0.9488
_exptl_absorpt_correction_type multi-scan
_exptl_absorpt_process_details 'SADABS (Sheldrick, 2008)'
_exptl_crystal_colour colourless
_exptl_crystal_density_diffrn 1.309
_exptl_crystal_density_method 'not measured'
_exptl_crystal_description plate
_exptl_crystal_F_000 720
_exptl_crystal_size_max 0.54
_exptl_crystal_size_mid 0.44
_exptl_crystal_size_min 0.17
_refine_diff_density_max 0.272
_refine_diff_density_min -0.155
_refine_diff_density_rms 0.033
_refine_ls_abs_structure_details 'Flack H D (1983), Acta Cryst. A39, 876-881'
_refine_ls_abs_structure_Flack 0(10)
_refine_ls_extinction_coef 0.0047(10)
_refine_ls_extinction_expression Fc^*^=kFc[1+0.001xFc^2^\l^3^/sin(2\q)]^-1/4^
_refine_ls_extinction_method SHELXL
_refine_ls_goodness_of_fit_ref 1.040
_refine_ls_hydrogen_treatment constr
_refine_ls_matrix_type full
_refine_ls_number_parameters 221
_refine_ls_number_reflns 2269
_refine_ls_number_restraints 0
_refine_ls_restrained_S_all 1.040
_refine_ls_R_factor_all 0.0283
_refine_ls_R_factor_gt 0.0276
_refine_ls_shift/su_max 0.001
_refine_ls_shift/su_mean 0.000
_refine_ls_structure_factor_coef Fsqd
_refine_ls_weighting_details 'calc w=1/[\s^2^(Fo^2^)+(0.0493P)^2^+0.3149P] where P=(Fo^2^+2Fc^2^)/3'
_refine_ls_weighting_scheme calc
_refine_ls_wR_factor_gt 0.0764
_refine_ls_wR_factor_ref 0.0771
_reflns_number_gt 2222
_reflns_number_total 2269
_reflns_threshold_expression I>2\s(I)
_cod_data_source_file ja100060k_si_002.cif
_cod_data_source_block jcv0903
_cod_database_code 4102183

loop_
_symmetry_equiv_pos_as_xyz
'x, y, z'
'-x+1/2, -y, z+1/2'
'-x, y+1/2, -z+1/2'
'x+1/2, -y+1/2, -z'

loop_
_atom_site_label
_atom_site_type_symbol
_atom_site_fract_x
_atom_site_fract_y
_atom_site_fract_z
_atom_site_U_iso_or_equiv
_atom_site_adp_type
_atom_site_occupancy
_atom_site_symmetry_multiplicity
_atom_site_calc_flag
_atom_site_refinement_flags
O1 O 0.33190(14) 0.38686(11) 0.44523(4) 0.0262(2) Uani 1 1 d .
O2 O 0.19597(13) 0.57572(10) 0.41411(4) 0.0231(2) Uani 1 1 d .
O3 O 0.33214(16) 1.05653(11) 0.22435(5) 0.0304(3) Uani 1 1 d .
H3O H 0.3374 0.9965 0.1958 0.037 Uiso 1 1 calc R
O4 O 0.25678(15) 0.67778(11) 0.70836(4) 0.0287(2) Uani 1 1 d .
H4O H 0.2355 0.7631 0.7116 0.034 Uiso 1 1 calc R
O5 O 0.33231(14) 0.32491(10) 0.56061(5) 0.0261(2) Uani 1 1 d .
H5O H 0.3502 0.3126 0.5224 0.031 Uiso 1 1 calc R
C1 C 0.26670(17) 0.49946(14) 0.45777(6) 0.0199(3) Uani 1 1 d .
C2 C 0.18001(18) 0.51441(14) 0.35122(5) 0.0209(3) Uani 1 1 d .
H2 H 0.2841 0.4713 0.3379 0.025 Uiso 1 1 calc R
C3 C 0.13673(19) 0.63501(15) 0.30838(6) 0.0240(3) Uani 1 1 d .
H3A H 0.1102 0.5967 0.2667 0.029 Uiso 1 1 calc R
H3B H 0.0385 0.6803 0.3248 0.029 Uiso 1 1 calc R
C4 C 0.26431(19) 0.74467(15) 0.30048(6) 0.0236(3) Uani 1 1 d .
H4 H 0.3735 0.7156 0.2995 0.028 Uiso 1 1 calc R
C5 C 0.23304(18) 0.87986(15) 0.29477(6) 0.0230(3) Uani 1 1 d .
H5 H 0.1240 0.9088 0.2977 0.028 Uiso 1 1 calc R
C6 C 0.35822(18) 0.99002(14) 0.28406(6) 0.0233(3) Uani 1 1 d .
H6 H 0.4668 0.9451 0.2840 0.028 Uiso 1 1 calc R
C7 C 0.3569(2) 1.10660(15) 0.33252(6) 0.0247(3) Uani 1 1 d .
H7A H 0.2522 1.1558 0.3307 0.030 Uiso 1 1 calc R
H7B H 0.4423 1.1748 0.3223 0.030 Uiso 1 1 calc R
C8 C 0.38369(18) 1.05146(16) 0.39909(6) 0.0237(3) Uani 1 1 d .
H8A H 0.4422 0.9617 0.3966 0.028 Uiso 1 1 calc R
H8B H 0.4529 1.1182 0.4220 0.028 Uiso 1 1 calc R
C9 C 0.22790(18) 1.02929(14) 0.43642(6) 0.0229(3) Uani 1 1 d .
H9A H 0.1916 1.1195 0.4540 0.028 Uiso 1 1 calc R
H9B H 0.1426 0.9942 0.4082 0.028 Uiso 1 1 calc R
C10 C 0.25401(18) 0.92687(15) 0.48839(6) 0.0232(3) Uani 1 1 d .
H10 H 0.3240 0.9520 0.5216 0.028 Uiso 1 1 calc R
C11 C 0.18353(17) 0.80265(14) 0.48995(6) 0.0207(3) Uani 1 1 d .
H11 H 0.1055 0.7815 0.4590 0.025 Uiso 1 1 calc R
C12 C 0.22051(16) 0.69526(14) 0.53764(6) 0.0191(3) Uani 1 1 d .
C13 C 0.22163(18) 0.73646(15) 0.59990(6) 0.0220(3) Uani 1 1 d .
H13 H 0.1976 0.8305 0.6103 0.026 Uiso 1 1 calc R
C14 C 0.25771(17) 0.64112(15) 0.64744(6) 0.0224(3) Uani 1 1 d .
C15 C 0.29395(18) 0.50377(15) 0.63295(6) 0.0233(3) Uani 1 1 d .
H15 H 0.3169 0.4389 0.6653 0.028 Uiso 1 1 calc R
C16 C 0.29645(16) 0.46170(14) 0.57105(6) 0.0207(3) Uani 1 1 d .
C17 C 0.25888(16) 0.55486(14) 0.52192(6) 0.0186(2) Uani 1 1 d .
C18 C 0.0481(2) 0.40550(16) 0.35272(7) 0.0281(3) Uani 1 1 d .
H18A H 0.0792 0.3298 0.3810 0.034 Uiso 1 1 calc R
H18B H 0.0318 0.3680 0.3106 0.034 Uiso 1 1 calc R
H18C H -0.0520 0.4482 0.3675 0.034 Uiso 1 1 calc R
O1S O 0.36837(15) 0.88093(13) 0.12449(5) 0.0346(3) Uani 1 1 d .
H1SA H 0.4571 0.8731 0.1047 0.042 Uiso 1 1 d R
H1SB H 0.3094 0.8199 0.1075 0.042 Uiso 1 1 d R

loop_
_atom_site_aniso_label
_atom_site_aniso_U_11
_atom_site_aniso_U_22
_atom_site_aniso_U_33
_atom_site_aniso_U_23
_atom_site_aniso_U_13
_atom_site_aniso_U_12
O1 0.0337(5) 0.0221(5) 0.0228(4) -0.0009(4) 0.0030(4) 0.0073(4)
O2 0.0340(5) 0.0202(4) 0.0149(4) -0.0017(3) -0.0019(4) 0.0030(4)
O3 0.0519(7) 0.0219(5) 0.0175(4) 0.0024(4) 0.0007(5) 0.0000(5)
O4 0.0424(6) 0.0274(5) 0.0164(4) -0.0013(4) -0.0028(4) -0.0004(5)
O5 0.0365(6) 0.0192(4) 0.0226(4) 0.0030(4) -0.0011(4) 0.0046(4)
C1 0.0215(6) 0.0188(6) 0.0195(6) 0.0007(5) 0.0025(5) -0.0015(5)
C2 0.0284(7) 0.0195(6) 0.0148(5) -0.0034(5) 0.0018(5) -0.0008(5)
C3 0.0325(7) 0.0220(6) 0.0173(6) 0.0006(5) -0.0025(5) -0.0025(6)
C4 0.0284(7) 0.0238(6) 0.0185(5) 0.0019(5) 0.0012(5) -0.0009(6)
C5 0.0263(7) 0.0238(6) 0.0188(5) 0.0004(5) -0.0010(5) -0.0007(6)
C6 0.0306(7) 0.0206(6) 0.0187(6) 0.0035(5) 0.0012(5) -0.0002(6)
C7 0.0345(7) 0.0190(6) 0.0205(6) 0.0024(5) 0.0001(6) -0.0019(6)
C8 0.0262(7) 0.0240(6) 0.0207(6) 0.0019(5) -0.0016(5) -0.0010(6)
C9 0.0281(7) 0.0193(6) 0.0214(6) 0.0021(5) 0.0008(6) 0.0021(5)
C10 0.0287(7) 0.0232(6) 0.0177(6) 0.0006(5) -0.0012(5) 0.0002(6)
C11 0.0267(6) 0.0196(6) 0.0158(5) -0.0004(5) 0.0003(5) 0.0033(5)
C12 0.0208(6) 0.0188(6) 0.0178(5) 0.0006(5) 0.0010(5) -0.0010(5)
C13 0.0274(6) 0.0203(6) 0.0185(6) -0.0014(5) 0.0003(5) -0.0010(6)
C14 0.0237(6) 0.0263(6) 0.0172(6) 0.0005(5) -0.0015(5) -0.0038(6)
C15 0.0262(7) 0.0251(6) 0.0185(6) 0.0042(5) -0.0032(5) -0.0004(6)
C16 0.0203(6) 0.0198(6) 0.0219(6) 0.0019(5) -0.0006(5) -0.0010(5)
C17 0.0202(6) 0.0185(6) 0.0173(5) 0.0000(5) 0.0001(5) -0.0005(5)
C18 0.0324(7) 0.0244(7) 0.0274(7) 0.0011(6) -0.0008(6) -0.0051(6)
O1S 0.0337(6) 0.0360(6) 0.0341(6) -0.0105(5) 0.0057(5) -0.0029(5)

loop_
_atom_type_symbol
_atom_type_description
_atom_type_scat_dispersion_real
_atom_type_scat_dispersion_imag
_atom_type_scat_source
C C 0.0033 0.0000 'International Tables Vol C Tables 4.2.6.8 and 6.1.1.4'
H H 0.0000 0.0000 'International Tables Vol C Tables 4.2.6.8 and 6.1.1.4'
O O 0.0106 0.0000 'International Tables Vol C Tables 4.2.6.8 and 6.1.1.4'

loop_
_geom_angle_atom_site_label_1
_geom_angle_atom_site_label_2
_geom_angle_atom_site_label_3
_geom_angle
C1 O2 C2 117.67(10)
O1 C1 O2 121.52(12)
O1 C1 C17 122.40(12)
O2 C1 C17 116.06(11)
O2 C2 C18 108.70(10)
O2 C2 C3 105.63(10)
C18 C2 C3 111.48(12)
C4 C3 C2 115.68(12)
C5 C4 C3 123.73(15)
C4 C5 C6 124.45(15)
O3 C6 C5 109.99(11)
O3 C6 C7 106.11(11)
C5 C6 C7 114.01(11)
C6 C7 C8 112.21(11)
C9 C8 C7 114.08(12)
C10 C9 C8 110.77(12)
C11 C10 C9 122.83(13)
C10 C11 C12 123.29(12)
C13 C12 C17 119.58(12)
C13 C12 C11 117.69(12)
C17 C12 C11 122.71(12)
C12 C13 C14 120.86(13)
O4 C14 C15 117.68(12)
O4 C14 C13 122.06(13)
C15 C14 C13 120.26(12)
C16 C15 C14 119.60(12)
O5 C16 C15 116.12(12)
O5 C16 C17 122.24(12)
C15 C16 C17 121.61(13)
C16 C17 C12 118.07(12)
C16 C17 C1 117.11(12)
C12 C17 C1 124.80(12)

loop_
_geom_bond_atom_site_label_1
_geom_bond_atom_site_label_2
_geom_bond_distance
O1 C1 1.2376(17)
O2 C1 1.3247(16)
O2 C2 1.4755(14)
O3 C6 1.4454(15)
O4 C14 1.3514(16)
O5 C16 1.3636(17)
C1 C17 1.4746(17)
C2 C18 1.514(2)
C2 C3 1.5194(18)
C3 C4 1.503(2)
C4 C5 1.328(2)
C5 C6 1.500(2)
C6 C7 1.5253(19)
C7 C8 1.5370(18)
C8 C9 1.537(2)
C9 C10 1.5002(18)
C10 C11 1.3278(19)
C11 C12 1.4825(18)
C12 C13 1.3908(17)
C12 C17 1.4239(18)
C13 C14 1.4008(19)
C14 C15 1.386(2)
C15 C16 1.3859(18)
C16 C17 1.4151(18)

loop_
_geom_hbond_atom_site_label_D
_geom_hbond_atom_site_label_H
_geom_hbond_atom_site_label_A
_geom_hbond_distance_DH
_geom_hbond_distance_HA
_geom_hbond_distance_DA
_geom_hbond_angle_DHA
_geom_hbond_site_symmetry_A
O3 H3O O1S 0.84 1.91 2.7386(15) 171.3 .
O4 H4O O3 0.84 1.84 2.6747(16) 173.0 2_575
O5 H5O O1 0.84 1.81 2.5415(13) 145.2 .
O1S H1SA O1 0.85 2.06 2.9053(16) 171.2 3_655
O1S H1SB O5 0.85 2.08 2.9241(16) 176.6 2_564

loop_
_geom_torsion_atom_site_label_1
_geom_torsion_atom_site_label_2
_geom_torsion_atom_site_label_3
_geom_torsion_atom_site_label_4
_geom_torsion
C2 O2 C1 O1 7.23(19)
C2 O2 C1 C17 -171.14(11)
C1 O2 C2 C18 74.57(15)
C1 O2 C2 C3 -165.69(12)
O2 C2 C3 C4 65.77(15)
C18 C2 C3 C4 -176.34(12)
C2 C3 C4 C5 -143.73(14)
C3 C4 C5 C6 -177.20(11)
C4 C5 C6 O3 116.69(15)
C4 C5 C6 C7 -124.28(15)
O3 C6 C7 C8 -179.91(12)
C5 C6 C7 C8 58.87(17)
C6 C7 C8 C9 -97.11(15)
C7 C8 C9 C10 157.70(12)
C8 C9 C10 C11 -113.78(15)
C9 C10 C11 C12 173.78(13)
C10 C11 C12 C13 48.69(19)
C10 C11 C12 C17 -129.44(15)
C17 C12 C13 C14 -0.9(2)
C11 C12 C13 C14 -179.13(13)
C12 C13 C14 O4 -178.77(14)
C12 C13 C14 C15 0.4(2)
O4 C14 C15 C16 -179.92(13)
C13 C14 C15 C16 0.9(2)
C14 C15 C16 O5 -179.69(13)
C14 C15 C16 C17 -1.6(2)
O5 C16 C17 C12 179.00(12)
C15 C16 C17 C12 1.0(2)
O5 C16 C17 C1 -2.6(2)
C15 C16 C17 C1 179.46(13)
C13 C12 C17 C16 0.2(2)
C11 C12 C17 C16 178.34(13)
C13 C12 C17 C1 -178.06(13)
C11 C12 C17 C1 0.0(2)
O1 C1 C17 C16 -13.7(2)
O2 C1 C17 C16 164.64(12)
O1 C1 C17 C12 164.61(14)
O2 C1 C17 C12 -17.0(2)
